data_1511398
loop_
_publ_author_name
'Liu, Q.L.'
'Tanaka, T.'
'Mori, T.'
'Xu, F.F.'
'Zhang, F.X.'

_publ_section_title
;
 Novel rare-earth borosilicide RE1-x B12 Si3.3-d (RE = Y, Gd - Lu) (0 <= x
 <= 0.5, d = 0.3): synthesis, crystal growth, structure analysis and
 properties
;
_journal_name_full 'Journal of Solid State Chemistry'
_journal_page_first 75
_journal_page_last 81
_journal_paper_doi 10.1016/S0022-4596(02)00025-7
_journal_volume 170
_journal_year 2003
_chemical_formula_sum 'B12 Si3.14 Tb0.68'
_chemical_name_systematic 'Tb0.68 B12 Si3.14'
_space_group_IT_number 166
_symmetry_space_group_name_Hall '-R 3 2"'
_symmetry_space_group_name_H-M 'R -3 m :H'
_cell_angle_alpha 90
_cell_angle_beta 90
_cell_angle_gamma 120
_cell_formula_units_Z 9
_cell_length_a 10.075
_cell_length_b 10.075
_cell_length_c 16.41
_cell_volume 1442.545
_citation_journal_id_ASTM JSSCBI
_cod_data_source_file boron0-1_541.cif
_cod_data_source_block B12Si3.14Tb0.68
_cod_database_code 1511398

loop_
_symmetry_equiv_pos_as_xyz
x,y,z
-y,x-y,z
-x+y,-x,z
y,x,-z
-x,-x+y,-z
x-y,-y,-z
-x,-y,-z
y,-x+y,-z
x-y,x,-z
-y,-x,z
x,x-y,z
-x+y,y,z
x+2/3,y+1/3,z+1/3
-y+2/3,x-y+1/3,z+1/3
-x+y+2/3,-x+1/3,z+1/3
y+2/3,x+1/3,-z+1/3
-x+2/3,-x+y+1/3,-z+1/3
x-y+2/3,-y+1/3,-z+1/3
-x+2/3,-y+1/3,-z+1/3
y+2/3,-x+y+1/3,-z+1/3
x-y+2/3,x+1/3,-z+1/3
-y+2/3,-x+1/3,z+1/3
x+2/3,x-y+1/3,z+1/3
-x+y+2/3,y+1/3,z+1/3
x+1/3,y+2/3,z+2/3
-y+1/3,x-y+2/3,z+2/3
-x+y+1/3,-x+2/3,z+2/3
y+1/3,x+2/3,-z+2/3
-x+1/3,-x+y+2/3,-z+2/3
x-y+1/3,-y+2/3,-z+2/3
-x+1/3,-y+2/3,-z+2/3
y+1/3,-x+y+2/3,-z+2/3
x-y+1/3,x+2/3,-z+2/3
-y+1/3,-x+2/3,z+2/3
x+1/3,x-y+2/3,z+2/3
-x+y+1/3,y+2/3,z+2/3

loop_
_atom_site_label
_atom_site_type_symbol
_atom_site_fract_x
_atom_site_fract_y
_atom_site_fract_z
_atom_site_occupancy
_atom_site_U_iso_or_equiv
B3 B 0.5773 0.4227 0.4382 1 0.0
Si1 Si 0.3333 0.6667 0.2381 1 0.0
Si3 Si 0.6667 0.3333 0.3815 0.71 0.0
B2 B 0.5097 0.6679 0.4713 1 0.0
Tb1 Tb 0.6667 0.8333 0.3333 0.68 0.0
B4 B 0.6543 0.6232 0.4512 1 0.0
Si2 Si 0.4648 0.5352 0.2719 1 0.0
B1 B 0.4776 0.5224 0.3981 1 0.0
